data_7040139
loop_
_publ_author_name
'Urwin, Stephanie J.'
'Rogers, David M.'
'Nichol, Gary S.'
'Cowley, Michael J.'

_publ_section_title
;
 Ligand coordination modulates reductive elimination from aluminium(iii).
;
_journal_issue 35
_journal_name_full 'Dalton transactions (Cambridge, England : 2003)'
_journal_page_first 13695
_journal_page_last 13699
_journal_paper_doi 10.1039/c6dt02698b
_journal_volume 45
_journal_year 2016
_chemical_absolute_configuration ad
_chemical_formula_moiety 'C27 H41 Al N2'
_chemical_formula_sum 'C27 H41 Al N2'
_chemical_formula_weight 420.60
_space_group_crystal_system monoclinic
_space_group_IT_number 9
_space_group_name_Hall 'I -2ya'
_space_group_name_H-M_alt 'I 1 a 1'
_symmetry_space_group_name_Hall 'I -2ya'
_symmetry_space_group_name_H-M 'I 1 a 1'
_atom_sites_solution_hydrogens mixed
_atom_sites_solution_primary direct
_audit_creation_date 2016-07-26
_audit_creation_method
;
Olex2 1.2-beta
(compiled 2016.07.25 svn.r3318 for OlexSys, GUI svn.r5204)
;
_audit_update_record
;
2016-07-26 deposited with the CCDC.
2016-08-04 downloaded from the CCDC.
;
_cell_angle_alpha 90
_cell_angle_beta 116.418(5)
_cell_angle_gamma 90
_cell_formula_units_Z 4
_cell_length_a 15.5778(7)
_cell_length_b 11.6033(4)
_cell_length_c 15.6858(7)
_cell_measurement_reflns_used 9697
_cell_measurement_temperature 120.0
_cell_measurement_theta_max 29.1760
_cell_measurement_theta_min 3.8090
_cell_volume 2539.2(2)
_computing_cell_refinement
;
CrysAlisPro, Agilent Technologies,
Version 1.171.37.35e (release 07-10-2014 CrysAlis171 .NET)
(compiled Oct  7 2014,17:20:27)
;
_computing_data_collection
;
CrysAlisPro, Agilent Technologies,
Version 1.171.37.35e (release 07-10-2014 CrysAlis171 .NET)
(compiled Oct  7 2014,17:20:27)
;
_computing_data_reduction
;
CrysAlisPro, Agilent Technologies,
Version 1.171.37.35e (release 07-10-2014 CrysAlis171 .NET)
(compiled Oct  7 2014,17:20:27)
;
_computing_molecular_graphics 'Olex2 (Dolomanov et al., 2009)'
_computing_publication_material 'Olex2 (Dolomanov et al., 2009)'
_computing_structure_refinement 'ShelXL (Sheldrick, 2015)'
_computing_structure_solution 'ShelXS (Sheldrick, 2008)'
_diffrn_ambient_environment air
_diffrn_ambient_temperature 120.0
_diffrn_detector 'CCD plate'
_diffrn_detector_area_resol_mean 5.1574
_diffrn_detector_type Atlas
_diffrn_measured_fraction_theta_full 0.998
_diffrn_measured_fraction_theta_max 0.931
_diffrn_measurement_details
;
  1 omega  -20.00   30.00   1.0000   10.0000
omega____ theta____ kappa____ phi______ frames
    -       -9.4310  -99.0000 -180.0000 50

  2 omega  -32.00   63.00   1.0000   10.0000
omega____ theta____ kappa____ phi______ frames
    -       -9.4310   38.0000  -90.0000 95

  3 omega  -82.00   13.00   1.0000   10.0000
omega____ theta____ kappa____ phi______ frames
    -       -9.4310  -38.0000  -90.0000 95

  4 omega  -63.00   42.00   1.0000   10.0000
omega____ theta____ kappa____ phi______ frames
    -       10.9935  -77.0000   30.0000 105

  5 omega  -16.00   81.00   1.0000   10.0000
omega____ theta____ kappa____ phi______ frames
    -       10.9935   57.0000 -180.0000 97

  6 omega  -85.00  -39.00   1.0000   10.0000
omega____ theta____ kappa____ phi______ frames
    -       -9.4310  155.0000   60.2380 46

  7 omega  -12.00   29.00   1.0000   10.0000
omega____ theta____ kappa____ phi______ frames
    -       10.9935   38.0000   60.0000 41

  8 omega  -62.00   34.00   1.0000   10.0000
omega____ theta____ kappa____ phi______ frames
    -       10.9935  -38.0000   60.0000 96
;
_diffrn_measurement_device 'four-circle diffractometer'
_diffrn_measurement_device_type 'Rigaku Oxford Diffraction SuperNova'
_diffrn_measurement_method '\w scans'
_diffrn_orient_matrix_UB_11 0.0241283000
_diffrn_orient_matrix_UB_12 -0.0524057000
_diffrn_orient_matrix_UB_13 0.0196172000
_diffrn_orient_matrix_UB_21 -0.0038200000
_diffrn_orient_matrix_UB_22 -0.0161758000
_diffrn_orient_matrix_UB_23 -0.0451710000
_diffrn_orient_matrix_UB_31 0.0445867000
_diffrn_orient_matrix_UB_32 0.0270115000
_diffrn_orient_matrix_UB_33 0.0111315000
_diffrn_radiation_monochromator mirror
_diffrn_radiation_probe x-ray
_diffrn_radiation_type MoK\a
_diffrn_radiation_wavelength 0.71073
_diffrn_reflns_av_R_equivalents 0.0377
_diffrn_reflns_av_unetI/netI 0.0418
_diffrn_reflns_Laue_measured_fraction_full 0.998
_diffrn_reflns_Laue_measured_fraction_max 0.931
_diffrn_reflns_limit_h_max 20
_diffrn_reflns_limit_h_min -21
_diffrn_reflns_limit_k_max 15
_diffrn_reflns_limit_k_min -15
_diffrn_reflns_limit_l_max 21
_diffrn_reflns_limit_l_min -21
_diffrn_reflns_number 22186
_diffrn_reflns_point_group_measured_fraction_full 0.997
_diffrn_reflns_point_group_measured_fraction_max 0.878
_diffrn_reflns_theta_full 25.242
_diffrn_reflns_theta_max 29.651
_diffrn_reflns_theta_min 3.140
_diffrn_source 'SuperNova (Mo) X-ray Source'
_diffrn_source_current 0.8
_diffrn_source_voltage 50
_exptl_absorpt_coefficient_mu 0.095
_exptl_absorpt_correction_T_max 1.00000
_exptl_absorpt_correction_T_min 0.93175
_exptl_absorpt_correction_type multi-scan
_exptl_absorpt_process_details
;
CrysAlisPro, Agilent Technologies,
Version 1.171.37.35e (release 07-10-2014 CrysAlis171 .NET)
(compiled Oct  7 2014,17:20:27)
Empirical absorption correction using spherical harmonics,
 implemented in SCALE3 ABSPACK scaling algorithm.
Empirical absorption correction using spherical harmonics,
 implemented in SCALE3 ABSPACK scaling algorithm.
;
_exptl_crystal_colour colourless
_exptl_crystal_colour_primary colourless
_exptl_crystal_density_diffrn 1.100
_exptl_crystal_description block
_exptl_crystal_F_000 920
_exptl_crystal_recrystallization_method 'The material was recrystallised from d6-benzene by slow evaporation'
_exptl_crystal_size_max 0.3723
_exptl_crystal_size_mid 0.3253
_exptl_crystal_size_min 0.1679
_refine_diff_density_max 0.210
_refine_diff_density_min -0.218
_refine_diff_density_rms 0.041
_refine_ls_abs_structure_details
;
 Flack x determined using 2388 quotients [(I+)-(I-)]/[(I+)+(I-)]
 (Parsons, Flack and Wagner, Acta Cryst. B69 (2013) 249-259).
;
_refine_ls_abs_structure_Flack -0.02(6)
_refine_ls_extinction_method none
_refine_ls_goodness_of_fit_ref 1.084
_refine_ls_hydrogen_treatment mixed
_refine_ls_matrix_type full
_refine_ls_number_parameters 287
_refine_ls_number_reflns 6273
_refine_ls_number_restraints 2
_refine_ls_restrained_S_all 1.084
_refine_ls_R_factor_all 0.0495
_refine_ls_R_factor_gt 0.0437
_refine_ls_shift/su_max 0.000
_refine_ls_shift/su_mean 0.000
_refine_ls_structure_factor_coef Fsqd
_refine_ls_weighting_details 'w=1/[\s^2^(Fo^2^)+(0.0473P)^2^+0.9839P] where P=(Fo^2^+2Fc^2^)/3'
_refine_ls_weighting_scheme calc
_refine_ls_wR_factor_gt 0.0980
_refine_ls_wR_factor_ref 0.1010
_reflns_Friedel_coverage 0.884
_reflns_Friedel_fraction_full 0.997
_reflns_Friedel_fraction_max 0.825
_reflns_number_gt 5769
_reflns_number_total 6273
_reflns_threshold_expression 'I > 2\s(I)'
_cod_data_source_file c6dt02698b2.cif
_cod_data_source_block 4c
_cod_depositor_comments 'Adding full bibliography for 7040137--7040139.cif.'
_cod_database_code 7040139
_chemical_oxdiff_formula 'C27 H41 Al N2'
_chemical_oxdiff_usercomment '@ 120 K SU255'
_shelx_space_group_comment
;
The symmetry employed for this shelxl refinement is uniquely defined
by the following loop, which should always be used as a source of
symmetry information in preference to the above space-group names.
They are only intended as comments.
;
_reflns_odcompleteness_completeness 99.75
_reflns_odcompleteness_iscentric 1
_reflns_odcompleteness_theta 26.32
_olex2_refinement_description
;
1. Fixed Uiso
 At 1.2 times of:
  All C(H) groups
 At 1.5 times of:
  All C(H,H,H) groups
2.a Aromatic/amide H refined with riding coordinates:
 C11(H11), C7(H7), C8(H8), C10(H10)
2.b Idealised Me refined as rotating group:
 C12(H12A,H12B,H12C), C13(H13A,H13B,H13C), C24(H24A,H24B,H24C), C26(H26A,H26B,
 H26C), C27(H27A,H27B,H27C), C25(H25A,H25B,H25C), C23(H23A,H23B,H23C), C18(H18A,
 H18B,H18C), C20(H20A,H20B,H20C), C19(H19A,H19B,H19C), C17(H17A,H17B,H17C),
 C16(H16A,H16B,H16C)
;
_shelx_shelxl_version_number 2014/7
_olex2_date_sample_submission 2016-01-11
_olex2_diffrn_ambient_temperature_device 'Oxford Cryosystems Cryostream 700+'
_olex2_exptl_crystal_mounting_method 'The crystal was mounted on a MITIGEN holder in Paratone oil.'
_olex2_submission_original_sample_id SU255
_olex2_submission_special_instructions 'No special instructions were received'

loop_
_space_group_symop_operation_xyz
'x, y, z'
'x+1/2, -y, z'
'x+1/2, y+1/2, z+1/2'
'x+1, -y+1/2, z+1/2'

loop_
_atom_site_label
_atom_site_type_symbol
_atom_site_fract_x
_atom_site_fract_y
_atom_site_fract_z
_atom_site_U_iso_or_equiv
_atom_site_adp_type
_atom_site_occupancy
_atom_site_site_symmetry_order
_atom_site_calc_flag
_atom_site_refinement_flags_posn
Al1 Al 0.67552(5) 0.31804(6) 0.61679(5) 0.01844(17) Uani 1 1 d .
N1 N 0.57827(15) 0.31571(18) 0.48515(15) 0.0191(4) Uani 1 1 d .
N2 N 0.35603(17) 0.2981(2) 0.20891(16) 0.0281(5) Uani 1 1 d .
C11 C 0.48657(19) 0.3390(2) 0.46504(19) 0.0227(5) Uani 1 1 d .
H11 H 0.4729 0.3593 0.5164 0.027 Uiso 1 1 calc R
C7 C 0.59520(18) 0.2897(2) 0.40961(18) 0.0222(5) Uani 1 1 d .
H7 H 0.6594 0.2745 0.4213 0.027 Uiso 1 1 calc R
C4 C 0.74812(18) 0.4722(2) 0.63455(17) 0.0206(5) Uani 1 1 d .
C6 C 0.66680(19) 0.5473(2) 0.62155(19) 0.0221(5) Uani 1 1 d .
C5 C 0.75722(17) 0.4857(2) 0.54491(17) 0.0207(5) Uani 1 1 d .
C1 C 0.74576(19) 0.1600(2) 0.65439(18) 0.0223(5) Uani 1 1 d .
C2 C 0.81376(19) 0.1506(2) 0.61290(19) 0.0243(6) Uani 1 1 d .
C3 C 0.66363(19) 0.0872(2) 0.59178(18) 0.0228(6) Uani 1 1 d .
C8 C 0.52564(19) 0.2841(2) 0.31805(18) 0.0242(5) Uani 1 1 d .
H8 H 0.5421 0.2656 0.2682 0.029 Uiso 1 1 calc R
C9 C 0.42851(19) 0.3057(2) 0.29703(19) 0.0218(5) Uani 1 1 d .
C10 C 0.41200(19) 0.3355(2) 0.3761(2) 0.0249(6) Uani 1 1 d .
H10 H 0.3489 0.3531 0.3670 0.030 Uiso 1 1 calc R
C12 C 0.3714(2) 0.2715(3) 0.1259(2) 0.0388(7) Uani 1 1 d .
H12A H 0.3779 0.3433 0.0965 0.058 Uiso 1 1 calc GR
H12B H 0.3167 0.2275 0.0799 0.058 Uiso 1 1 calc GR
H12C H 0.4301 0.2257 0.1457 0.058 Uiso 1 1 calc GR
C13 C 0.2587(2) 0.3282(3) 0.1902(2) 0.0342(7) Uani 1 1 d .
H13A H 0.2399 0.2834 0.2322 0.051 Uiso 1 1 calc GR
H13B H 0.2150 0.3108 0.1237 0.051 Uiso 1 1 calc GR
H13C H 0.2555 0.4106 0.2021 0.051 Uiso 1 1 calc GR
C21 C 0.68276(17) 0.5517(2) 0.48347(18) 0.0210(5) Uani 1 1 d .
C22 C 0.62621(18) 0.5900(2) 0.53041(18) 0.0219(5) Uani 1 1 d .
C24 C 0.83597(19) 0.4351(3) 0.5264(2) 0.0263(6) Uani 1 1 d .
H24A H 0.8982 0.4549 0.5790 0.039 Uiso 1 1 calc GR
H24B H 0.8322 0.4663 0.4668 0.039 Uiso 1 1 calc GR
H24C H 0.8290 0.3511 0.5214 0.039 Uiso 1 1 calc GR
C26 C 0.6576(2) 0.5798(3) 0.38129(19) 0.0282(6) Uani 1 1 d .
H26A H 0.6569 0.6636 0.3733 0.042 Uiso 1 1 calc GR
H26B H 0.5942 0.5484 0.3398 0.042 Uiso 1 1 calc GR
H26C H 0.7055 0.5457 0.3643 0.042 Uiso 1 1 calc GR
C27 C 0.5377(2) 0.6626(3) 0.4833(2) 0.0315(6) Uani 1 1 d .
H27A H 0.4868 0.6175 0.4336 0.047 Uiso 1 1 calc GR
H27B H 0.5519 0.7306 0.4547 0.047 Uiso 1 1 calc GR
H27C H 0.5167 0.6872 0.5308 0.047 Uiso 1 1 calc GR
C25 C 0.6358(2) 0.5725(3) 0.6980(2) 0.0322(6) Uani 1 1 d .
H25A H 0.6004 0.5063 0.7051 0.048 Uiso 1 1 calc GR
H25B H 0.5944 0.6407 0.6803 0.048 Uiso 1 1 calc GR
H25C H 0.6924 0.5868 0.7585 0.048 Uiso 1 1 calc GR
C23 C 0.83872(19) 0.4782(3) 0.72925(19) 0.0260(6) Uani 1 1 d .
H23A H 0.8237 0.4538 0.7809 0.039 Uiso 1 1 calc GR
H23B H 0.8628 0.5576 0.7407 0.039 Uiso 1 1 calc GR
H23C H 0.8877 0.4272 0.7269 0.039 Uiso 1 1 calc GR
C14 C 0.7708(2) 0.0915(2) 0.52869(19) 0.0265(6) Uani 1 1 d .
C15 C 0.6777(2) 0.0524(2) 0.51591(19) 0.0261(6) Uani 1 1 d .
C18 C 0.5783(2) 0.0611(3) 0.6090(2) 0.0311(6) Uani 1 1 d .
H18A H 0.5975 0.0623 0.6776 0.047 Uiso 1 1 calc GR
H18B H 0.5532 -0.0153 0.5834 0.047 Uiso 1 1 calc GR
H18C H 0.5286 0.1192 0.5772 0.047 Uiso 1 1 calc GR
C20 C 0.6087(2) -0.0142(3) 0.4303(2) 0.0380(7) Uani 1 1 d .
H20A H 0.5518 -0.0343 0.4386 0.057 Uiso 1 1 calc GR
H20B H 0.6397 -0.0848 0.4237 0.057 Uiso 1 1 calc GR
H20C H 0.5897 0.0332 0.3731 0.057 Uiso 1 1 calc GR
C19 C 0.8091(2) 0.0695(3) 0.4574(2) 0.0388(7) Uani 1 1 d .
H19A H 0.8739 0.1015 0.4813 0.058 Uiso 1 1 calc GR
H19B H 0.7672 0.1063 0.3968 0.058 Uiso 1 1 calc GR
H19C H 0.8113 -0.0137 0.4478 0.058 Uiso 1 1 calc GR
C17 C 0.9170(2) 0.1857(3) 0.6634(2) 0.0331(7) Uani 1 1 d .
H17A H 0.9216 0.2641 0.6882 0.050 Uiso 1 1 calc GR
H17B H 0.9454 0.1833 0.6188 0.050 Uiso 1 1 calc GR
H17C H 0.9516 0.1325 0.7163 0.050 Uiso 1 1 calc GR
C16 C 0.7849(2) 0.1525(3) 0.76259(19) 0.0294(6) Uani 1 1 d .
H16A H 0.8294 0.2164 0.7923 0.044 Uiso 1 1 calc GR
H16B H 0.8187 0.0792 0.7850 0.044 Uiso 1 1 calc GR
H16C H 0.7317 0.1571 0.7798 0.044 Uiso 1 1 calc GR
H H 0.618(3) 0.319(3) 0.678(3) 0.043(10) Uiso 1 1 d .

loop_
_atom_site_aniso_label
_atom_site_aniso_U_11
_atom_site_aniso_U_22
_atom_site_aniso_U_33
_atom_site_aniso_U_23
_atom_site_aniso_U_13
_atom_site_aniso_U_12
Al1 0.0183(3) 0.0230(4) 0.0138(3) 0.0013(3) 0.0070(3) -0.0010(3)
N1 0.0179(10) 0.0221(11) 0.0164(10) 0.0019(8) 0.0066(8) -0.0005(8)
N2 0.0261(12) 0.0295(13) 0.0213(11) -0.0026(9) 0.0040(10) -0.0024(10)
C11 0.0227(13) 0.0248(13) 0.0210(12) -0.0006(10) 0.0102(10) 0.0017(10)
C7 0.0186(12) 0.0270(14) 0.0214(12) 0.0017(10) 0.0092(10) -0.0002(10)
C4 0.0213(12) 0.0222(13) 0.0183(12) 0.0002(10) 0.0089(10) -0.0024(10)
C6 0.0247(13) 0.0215(12) 0.0220(12) -0.0024(11) 0.0119(10) -0.0020(11)
C5 0.0198(12) 0.0237(13) 0.0181(12) 0.0018(10) 0.0080(10) -0.0043(10)
C1 0.0246(13) 0.0216(13) 0.0172(12) 0.0037(10) 0.0062(10) 0.0018(10)
C2 0.0230(13) 0.0248(14) 0.0234(13) 0.0070(10) 0.0088(11) 0.0051(10)
C3 0.0269(14) 0.0186(12) 0.0195(13) 0.0040(9) 0.0073(11) -0.0008(10)
C8 0.0274(14) 0.0271(14) 0.0192(12) 0.0003(10) 0.0115(11) 0.0001(11)
C9 0.0249(13) 0.0162(12) 0.0201(12) 0.0016(9) 0.0062(10) -0.0015(10)
C10 0.0185(12) 0.0260(14) 0.0273(14) -0.0010(11) 0.0075(10) 0.0024(10)
C12 0.0376(16) 0.052(2) 0.0200(14) -0.0049(13) 0.0069(13) -0.0092(15)
C13 0.0249(14) 0.0296(15) 0.0319(16) -0.0028(12) -0.0020(12) 0.0030(12)
C21 0.0183(12) 0.0232(13) 0.0200(12) 0.0026(10) 0.0071(10) -0.0035(10)
C22 0.0217(12) 0.0208(12) 0.0227(14) 0.0004(10) 0.0094(11) -0.0029(10)
C24 0.0233(13) 0.0322(15) 0.0262(14) 0.0036(11) 0.0133(11) 0.0008(11)
C26 0.0262(13) 0.0353(16) 0.0213(13) 0.0072(11) 0.0089(11) 0.0006(11)
C27 0.0278(14) 0.0320(15) 0.0361(16) 0.0071(12) 0.0156(12) 0.0036(12)
C25 0.0432(17) 0.0302(15) 0.0314(15) -0.0013(12) 0.0239(14) 0.0005(13)
C23 0.0258(13) 0.0311(14) 0.0171(12) 0.0009(11) 0.0059(11) -0.0031(11)
C14 0.0326(14) 0.0259(13) 0.0224(13) 0.0074(11) 0.0135(11) 0.0062(11)
C15 0.0330(15) 0.0216(13) 0.0212(13) 0.0025(10) 0.0098(12) -0.0003(11)
C18 0.0318(15) 0.0299(15) 0.0320(16) 0.0023(12) 0.0145(13) -0.0042(12)
C20 0.0485(18) 0.0341(17) 0.0264(15) -0.0054(13) 0.0121(14) -0.0091(14)
C19 0.0475(19) 0.0421(19) 0.0330(17) 0.0016(14) 0.0235(15) 0.0050(15)
C17 0.0228(14) 0.0347(16) 0.0365(16) 0.0054(13) 0.0085(12) 0.0049(12)
C16 0.0349(16) 0.0290(15) 0.0175(13) 0.0032(11) 0.0056(12) -0.0004(12)

loop_
_atom_type_symbol
_atom_type_description
_atom_type_scat_dispersion_real
_atom_type_scat_dispersion_imag
_atom_type_scat_source
C C 0.0033 0.0016 'International Tables Vol C Tables 4.2.6.8 and 6.1.1.4'
H H 0.0000 0.0000 'International Tables Vol C Tables 4.2.6.8 and 6.1.1.4'
Al Al 0.0645 0.0514 'International Tables Vol C Tables 4.2.6.8 and 6.1.1.4'
N N 0.0061 0.0033 'International Tables Vol C Tables 4.2.6.8 and 6.1.1.4'

loop_
_exptl_crystal_face_index_h
_exptl_crystal_face_index_k
_exptl_crystal_face_index_l
_exptl_crystal_face_perp_dist
_exptl_oxdiff_crystal_face_indexfrac_h
_exptl_oxdiff_crystal_face_indexfrac_k
_exptl_oxdiff_crystal_face_indexfrac_l
_exptl_oxdiff_crystal_face_x
_exptl_oxdiff_crystal_face_y
_exptl_oxdiff_crystal_face_z
-16 10 13 0.1115 -16.0017 9.9834 12.9854 -0.6545 -0.6869 -0.2993
-19 -7 4 0.1836 -18.9813 -7.0084 3.9994 -0.0123 0.0052 -0.9911
-9 -13 -4 0.1623 -8.9805 -12.9982 -3.9917 0.3862 0.4249 -0.7959
5 -14 -11 0.1115 5.0127 -13.9884 -10.9856 0.6385 0.7034 -0.2766
17 -9 -13 0.1507 17.0001 -8.9834 -12.9858 0.6262 0.6670 0.3708
13 12 1 0.1072 12.9796 12.0012 0.9943 -0.2962 -0.2886 0.9140
11 -14 -2 0.0674 10.5042 -13.9808 -2.4886 0.9373 0.2984 0.0630
-11 14 2 0.0972 -11.0035 13.9802 1.9888 -0.9591 -0.2739 -0.0908
-14 -13 3 0.1599 -13.9800 -12.9997 3.0043 0.4029 0.1280 -0.9410
14 12 -4 0.1318 14.4806 12.0008 -3.5034 -0.3482 -0.0912 0.9308
0 16 0 0.1041 -0.0129 15.9868 -0.0098 -0.8383 -0.2581 0.4311
-5 -12 15 0.1491 -5.4936 -11.9889 15.4993 0.7998 -0.4852 -0.3962
-18 -9 7 0.1670 -18.4818 -9.0050 7.4991 0.1731 -0.1225 -0.9838
-18 -2 -3 0.1928 -17.9827 -2.0143 -3.0003 -0.3872 0.2368 -0.8896
-3 9 -14 0.1199 -3.4974 8.9844 -14.4994 -0.8397 0.5230 -0.0747
8 12 -15 0.1293 7.9913 11.9912 -14.9992 -0.7298 0.4530 0.5132
0 -4 -19 0.1420 0.0125 -4.0037 -18.9889 -0.1624 0.9225 -0.3190
15 2 -20 0.1842 15.4961 2.0035 -20.4893 -0.1330 0.8339 0.5170
-16 3 20 0.1160 -15.5002 2.9924 20.4863 -0.1289 -0.9146 -0.3822
-2 -9 -15 0.1397 -2.4832 -9.0004 -15.4878 0.1079 0.8547 -0.5262
3 15 7 0.1177 3.4815 14.9933 7.4880 -0.5548 -0.5941 0.6436

loop_
_geom_angle_atom_site_label_1
_geom_angle_atom_site_label_2
_geom_angle_atom_site_label_3
_geom_angle
N1 Al1 C4 106.04(10)
N1 Al1 C1 110.61(10)
N1 Al1 H 105.1(13)
C4 Al1 C1 122.45(11)
C4 Al1 H 109.7(13)
C1 Al1 H 101.7(13)
C11 N1 Al1 119.38(18)
C11 N1 C7 116.0(2)
C7 N1 Al1 124.62(17)
C9 N2 C12 122.4(2)
C9 N2 C13 121.0(2)
C13 N2 C12 116.3(2)
N1 C11 H11 117.8
N1 C11 C10 124.5(2)
C10 C11 H11 117.8
N1 C7 H7 118.0
N1 C7 C8 123.9(2)
C8 C7 H7 118.0
C6 C4 Al1 96.21(16)
C6 C4 C5 104.2(2)
C6 C4 C23 118.1(2)
C5 C4 Al1 103.96(17)
C5 C4 C23 118.7(2)
C23 C4 Al1 112.58(18)
C4 C6 C25 124.3(2)
C22 C6 C4 109.0(2)
C22 C6 C25 126.6(3)
C4 C5 C24 125.0(2)
C21 C5 C4 108.6(2)
C21 C5 C24 126.4(2)
C2 C1 Al1 109.32(18)
C2 C1 C3 104.1(2)
C2 C1 C16 118.4(2)
C3 C1 Al1 97.15(17)
C3 C1 C16 120.2(2)
C16 C1 Al1 105.35(18)
C1 C2 C17 124.0(3)
C14 C2 C1 108.9(2)
C14 C2 C17 126.5(3)
C1 C3 C18 124.6(2)
C15 C3 C1 108.7(2)
C15 C3 C18 126.6(2)
C7 C8 H8 119.9
C7 C8 C9 120.1(2)
C9 C8 H8 119.9
N2 C9 C8 123.2(2)
N2 C9 C10 121.3(2)
C10 C9 C8 115.4(2)
C11 C10 C9 120.0(2)
C11 C10 H10 120.0
C9 C10 H10 120.0
N2 C12 H12A 109.5
N2 C12 H12B 109.5
N2 C12 H12C 109.5
H12A C12 H12B 109.5
H12A C12 H12C 109.5
H12B C12 H12C 109.5
N2 C13 H13A 109.5
N2 C13 H13B 109.5
N2 C13 H13C 109.5
H13A C13 H13B 109.5
H13A C13 H13C 109.5
H13B C13 H13C 109.5
C5 C21 C22 109.3(2)
C5 C21 C26 127.5(2)
C22 C21 C26 123.1(2)
C6 C22 C21 108.5(2)
C6 C22 C27 127.8(2)
C21 C22 C27 123.8(2)
C5 C24 H24A 109.5
C5 C24 H24B 109.5
C5 C24 H24C 109.5
H24A C24 H24B 109.5
H24A C24 H24C 109.5
H24B C24 H24C 109.5
C21 C26 H26A 109.5
C21 C26 H26B 109.5
C21 C26 H26C 109.5
H26A C26 H26B 109.5
H26A C26 H26C 109.5
H26B C26 H26C 109.5
C22 C27 H27A 109.5
C22 C27 H27B 109.5
C22 C27 H27C 109.5
H27A C27 H27B 109.5
H27A C27 H27C 109.5
H27B C27 H27C 109.5
C6 C25 H25A 109.5
C6 C25 H25B 109.5
C6 C25 H25C 109.5
H25A C25 H25B 109.5
H25A C25 H25C 109.5
H25B C25 H25C 109.5
C4 C23 H23A 109.5
C4 C23 H23B 109.5
C4 C23 H23C 109.5
H23A C23 H23B 109.5
H23A C23 H23C 109.5
H23B C23 H23C 109.5
C2 C14 C15 108.7(2)
C2 C14 C19 128.0(3)
C15 C14 C19 123.3(3)
C3 C15 C14 109.1(2)
C3 C15 C20 126.9(3)
C14 C15 C20 124.0(3)
C3 C18 H18A 109.5
C3 C18 H18B 109.5
C3 C18 H18C 109.5
H18A C18 H18B 109.5
H18A C18 H18C 109.5
H18B C18 H18C 109.5
C15 C20 H20A 109.5
C15 C20 H20B 109.5
C15 C20 H20C 109.5
H20A C20 H20B 109.5
H20A C20 H20C 109.5
H20B C20 H20C 109.5
C14 C19 H19A 109.5
C14 C19 H19B 109.5
C14 C19 H19C 109.5
H19A C19 H19B 109.5
H19A C19 H19C 109.5
H19B C19 H19C 109.5
C2 C17 H17A 109.5
C2 C17 H17B 109.5
C2 C17 H17C 109.5
H17A C17 H17B 109.5
H17A C17 H17C 109.5
H17B C17 H17C 109.5
C1 C16 H16A 109.5
C1 C16 H16B 109.5
C1 C16 H16C 109.5
H16A C16 H16B 109.5
H16A C16 H16C 109.5
H16B C16 H16C 109.5

loop_
_geom_bond_atom_site_label_1
_geom_bond_atom_site_label_2
_geom_bond_distance
Al1 N1 1.943(2)
Al1 C4 2.067(3)
Al1 C1 2.081(3)
Al1 H 1.58(4)
N1 C11 1.346(3)
N1 C7 1.358(3)
N2 C9 1.343(3)
N2 C12 1.458(4)
N2 C13 1.453(4)
C11 H11 0.9500
C11 C10 1.363(4)
C7 H7 0.9500
C7 C8 1.362(4)
C4 C6 1.476(4)
C4 C5 1.483(3)
C4 C23 1.529(3)
C6 C22 1.373(4)
C6 C25 1.508(4)
C5 C21 1.366(4)
C5 C24 1.500(4)
C1 C2 1.473(4)
C1 C3 1.482(4)
C1 C16 1.529(4)
C2 C14 1.370(4)
C2 C17 1.499(4)
C3 C15 1.364(4)
C3 C18 1.500(4)
C8 H8 0.9500
C8 C9 1.420(4)
C9 C10 1.416(4)
C10 H10 0.9500
C12 H12A 0.9800
C12 H12B 0.9800
C12 H12C 0.9800
C13 H13A 0.9800
C13 H13B 0.9800
C13 H13C 0.9800
C21 C22 1.446(4)
C21 C26 1.507(4)
C22 C27 1.500(4)
C24 H24A 0.9800
C24 H24B 0.9800
C24 H24C 0.9800
C26 H26A 0.9800
C26 H26B 0.9800
C26 H26C 0.9800
C27 H27A 0.9800
C27 H27B 0.9800
C27 H27C 0.9800
C25 H25A 0.9800
C25 H25B 0.9800
C25 H25C 0.9800
C23 H23A 0.9800
C23 H23B 0.9800
C23 H23C 0.9800
C14 C15 1.445(4)
C14 C19 1.506(4)
C15 C20 1.507(4)
C18 H18A 0.9800
C18 H18B 0.9800
C18 H18C 0.9800
C20 H20A 0.9800
C20 H20B 0.9800
C20 H20C 0.9800
C19 H19A 0.9800
C19 H19B 0.9800
C19 H19C 0.9800
C17 H17A 0.9800
C17 H17B 0.9800
C17 H17C 0.9800
C16 H16A 0.9800
C16 H16B 0.9800
C16 H16C 0.9800

loop_
_geom_torsion_atom_site_label_1
_geom_torsion_atom_site_label_2
_geom_torsion_atom_site_label_3
_geom_torsion_atom_site_label_4
_geom_torsion
Al1 N1 C11 C10 -177.3(2)
Al1 N1 C7 C8 177.3(2)
Al1 C4 C6 C22 -100.1(2)
Al1 C4 C6 C25 80.4(3)
Al1 C4 C5 C21 94.4(2)
Al1 C4 C5 C24 -85.9(3)
Al1 C1 C2 C14 -95.8(2)
Al1 C1 C2 C17 92.3(3)
Al1 C1 C3 C15 104.9(2)
Al1 C1 C3 C18 -73.0(3)
N1 C11 C10 C9 0.1(4)
N1 C7 C8 C9 -0.2(4)
N2 C9 C10 C11 177.9(3)
C11 N1 C7 C8 -1.4(4)
C7 N1 C11 C10 1.5(4)
C7 C8 C9 N2 -177.9(2)
C7 C8 C9 C10 1.7(4)
C4 C6 C22 C21 -4.1(3)
C4 C6 C22 C27 175.1(3)
C4 C5 C21 C22 3.6(3)
C4 C5 C21 C26 -174.3(3)
C6 C4 C5 C21 -5.8(3)
C6 C4 C5 C24 173.9(2)
C5 C4 C6 C22 6.0(3)
C5 C4 C6 C25 -173.4(2)
C5 C21 C22 C6 0.3(3)
C5 C21 C22 C27 -178.9(2)
C1 C2 C14 C15 -4.6(3)
C1 C2 C14 C19 174.5(3)
C1 C3 C15 C14 4.6(3)
C1 C3 C15 C20 -174.3(3)
C2 C1 C3 C15 -7.1(3)
C2 C1 C3 C18 174.9(2)
C2 C14 C15 C3 0.0(3)
C2 C14 C15 C20 178.9(3)
C3 C1 C2 C14 7.1(3)
C3 C1 C2 C17 -164.8(3)
C8 C9 C10 C11 -1.6(4)
C12 N2 C9 C8 -2.6(4)
C12 N2 C9 C10 177.8(3)
C13 N2 C9 C8 -176.1(3)
C13 N2 C9 C10 4.4(4)
C24 C5 C21 C22 -176.1(2)
C24 C5 C21 C26 6.0(4)
C26 C21 C22 C6 178.3(2)
C26 C21 C22 C27 -0.9(4)
C25 C6 C22 C21 175.3(3)
C25 C6 C22 C27 -5.5(5)
C23 C4 C6 C22 140.1(2)
C23 C4 C6 C25 -39.3(4)
C23 C4 C5 C21 -139.6(2)
C23 C4 C5 C24 40.1(4)
C18 C3 C15 C14 -177.5(3)
C18 C3 C15 C20 3.6(5)
C19 C14 C15 C3 -179.1(3)
C19 C14 C15 C20 -0.2(4)
C17 C2 C14 C15 167.0(3)
C17 C2 C14 C19 -13.9(5)
C16 C1 C2 C14 143.6(2)
C16 C1 C2 C17 -28.3(4)
C16 C1 C3 C15 -142.6(2)
C16 C1 C3 C18 39.4(4)
